data_7018852
loop_
_publ_author_name
'Meally, Se\'an T'
'McDonald, Cecelia'
'Kealy, Patrick'
'Taylor, Stephanie M.'
'Brechin, Euan K.'
'Jones, Leigh F.'

_publ_section_title
;
 Investigating the solid state hosting abilities of homo- and
 hetero-valent [Co(7)] metallocalix[6]arenes.
;
_journal_issue 18
_journal_name_full 'Dalton transactions (Cambridge, England : 2003)'
_journal_page_first 5610
_journal_page_last 5616
_journal_paper_doi 10.1039/c2dt12229d
_journal_volume 41
_journal_year 2012
_chemical_formula_sum 'C54 H54 B Br6 Co2 F4 N6 Na O12'
_chemical_formula_weight 1686.15
_chemical_name_common (Co2Na1(immp-Br)6)(BF4)
_chemical_name_systematic
;
?
;
_space_group_IT_number 15
_symmetry_cell_setting monoclinic
_symmetry_space_group_name_Hall '-C 2yc'
_symmetry_space_group_name_H-M 'C 1 2/c 1'
_atom_sites_solution_hydrogens geom
_atom_sites_solution_primary direct
_atom_sites_solution_secondary difmap
_audit_creation_method SHELXL-97
_cell_angle_alpha 90.00
_cell_angle_beta 93.61(3)
_cell_angle_gamma 90.00
_cell_formula_units_Z 4
_cell_length_a 24.774(5)
_cell_length_b 15.542(3)
_cell_length_c 15.416(3)
_cell_measurement_reflns_used 7911
_cell_measurement_temperature 150(2)
_cell_measurement_theta_max 25.35
_cell_measurement_theta_min 2.9307
_cell_volume 5924(2)
_computing_cell_refinement
;
CrysAlisPro, Oxford Diffraction Ltd.,
Version 1.171.34.9 (release 08-12-2009 CrysAlis171 .NET)
(compiled Dec 8 2009,17:31:18)
;
_computing_data_collection
;
CrysAlisPro, Oxford Diffraction Ltd.,
Version 1.171.34.9 (release 08-12-2009 CrysAlis171 .NET)
(compiled Dec 8 2009,17:31:18)
;
_computing_data_reduction
;
CrysAlisPro, Oxford Diffraction Ltd.,
Version 1.171.34.9 (release 08-12-2009 CrysAlis171 .NET)
(compiled Dec 8 2009,17:31:18)
;
_computing_molecular_graphics 'ORTEX (P.McArdle, 1995)'
_computing_publication_material 'SHELXL-97/2 (Sheldrick,1997)'
_computing_structure_refinement 'SHELXL-97 (Sheldrick, 1997)'
_computing_structure_solution 'SHELXS-97 (Sheldrick, 1990)'
_diffrn_ambient_temperature 150(2)
_diffrn_detector_area_resol_mean 16.1048
_diffrn_measured_fraction_theta_full 0.998
_diffrn_measured_fraction_theta_max 0.998
_diffrn_measurement_details
;
1 omega 37.00 63.00 1.0000 90.0000
omega____ theta____ kappa____ phi______ frames
- 19.7341 179.0000 30.0000 26
2 omega 41.00 84.00 1.0000 90.0000
omega____ theta____ kappa____ phi______ frames
- 19.7341 179.0000 0.0000 43
3 omega -52.00 45.00 1.0000 90.0000
omega____ theta____ kappa____ phi______ frames
- 19.7341 -37.0000 0.0000 97
4 omega -29.00 33.00 1.0000 90.0000
omega____ theta____ kappa____ phi______ frames
- 19.7341 -37.0000 90.0000 62
;
_diffrn_measurement_device_type 'Xcalibur, Sapphire3'
_diffrn_measurement_method '\w scans'
_diffrn_orient_matrix_UB_11 -0.0215959000
_diffrn_orient_matrix_UB_12 -0.0213929000
_diffrn_orient_matrix_UB_13 -0.0234051000
_diffrn_orient_matrix_UB_21 -0.0034037000
_diffrn_orient_matrix_UB_22 -0.0270543000
_diffrn_orient_matrix_UB_23 0.0363499000
_diffrn_orient_matrix_UB_31 -0.0185500000
_diffrn_orient_matrix_UB_32 0.0298506000
_diffrn_orient_matrix_UB_33 0.0161392000
_diffrn_radiation_monochromator graphite
_diffrn_radiation_source 'Enhance (Mo) X-ray Source'
_diffrn_radiation_type 'Mo K\a'
_diffrn_radiation_wavelength 0.7107
_diffrn_reflns_av_R_equivalents 0.0298
_diffrn_reflns_limit_h_max 21
_diffrn_reflns_limit_h_min -33
_diffrn_reflns_limit_k_max 20
_diffrn_reflns_limit_k_min -17
_diffrn_reflns_limit_l_max 19
_diffrn_reflns_limit_l_min -17
_diffrn_reflns_number 14165
_diffrn_reflns_theta_full 25.35
_diffrn_reflns_theta_max 25.35
_diffrn_reflns_theta_min 2.9307
_exptl_absorpt_coefficient_mu 4.693
_exptl_absorpt_correction_T_max 1.00000
_exptl_absorpt_correction_T_min 0.43441
_exptl_absorpt_correction_type multi-scan
_exptl_absorpt_process_details
;
CrysAlisPro, Oxford Diffraction Ltd.,
Version 1.171.34.9 (release 08-12-2009 CrysAlis171 .NET)
(compiled Dec 8 2009,17:31:18)
Empirical absorption correction using spherical harmonics,
implemented in SCALE3 ABSPACK scaling algorithm.
;
_exptl_crystal_colour Purple
_exptl_crystal_density_diffrn 1.891
_exptl_crystal_density_method 'not measured'
_exptl_crystal_description Parallelepiped
_exptl_crystal_F_000 3328
_exptl_crystal_size_max 0.20
_exptl_crystal_size_mid 0.10
_exptl_crystal_size_min 0.10
_refine_diff_density_max 0.564
_refine_diff_density_min -0.467
_refine_diff_density_rms 0.091
_refine_ls_extinction_method none
_refine_ls_goodness_of_fit_ref 1.039
_refine_ls_hydrogen_treatment constr
_refine_ls_matrix_type full
_refine_ls_number_parameters 395
_refine_ls_number_reflns 5423
_refine_ls_number_restraints 0
_refine_ls_restrained_S_all 1.039
_refine_ls_R_factor_all 0.0508
_refine_ls_R_factor_gt 0.0302
_refine_ls_shift/su_max 0.001
_refine_ls_shift/su_mean 0.000
_refine_ls_structure_factor_coef Fsqd
_refine_ls_weighting_details 'calc w=1/[\s^2^(Fo^2^)+(0.0345P)^2^+0.5809P] where P=(Fo^2^+2Fc^2^)/3'
_refine_ls_weighting_scheme calc
_refine_ls_wR_factor_gt 0.0651
_refine_ls_wR_factor_ref 0.0713
_reflns_number_gt 4199
_reflns_number_total 5423
_reflns_threshold_expression >2sigma(I)
_cod_data_source_file c2dt12229d.txt
_cod_data_source_block sm127b-1
_cod_depositor_comments
;
The following automatic conversions were performed:

'_symmetry_cell_setting' value 'Monoclinic' changed to 'monoclinic'
according to /home/saulius/struct/CIF-dictionaries/cif_core.dic
dictionary named 'cif_core.dic' version 2.4.1 from 2010-06-29.

Automatic conversion script
Id: cif_fix_values 1715 2011-07-08 13:25:40Z adriana 
;
_cod_original_sg_symbol_H-M C2/c
_cod_database_code 7018852

loop_
_symmetry_equiv_pos_as_xyz
'x, y, z'
'-x, y, -z+1/2'
'x+1/2, y+1/2, z'
'-x+1/2, y+1/2, -z+1/2'
'-x, -y, -z'
'x, -y, z-1/2'
'-x+1/2, -y+1/2, -z'
'x+1/2, -y+1/2, z-1/2'

loop_
_atom_site_label
_atom_site_type_symbol
_atom_site_fract_x
_atom_site_fract_y
_atom_site_fract_z
_atom_site_U_iso_or_equiv
_atom_site_adp_type
_atom_site_occupancy
_atom_site_symmetry_multiplicity
_atom_site_calc_flag
_atom_site_refinement_flags
Co1 Co 0.459067(16) 0.21196(3) 0.93876(3) 0.01353(11) Uani 1 1 d .
Na1 Na 0.5000 0.29908(12) 0.7500 0.0206(4) Uani 1 2 d S
Br1 Br 0.699450(13) 0.46503(2) 1.08799(2) 0.02483(10) Uani 1 1 d .
Br2 Br 0.173740(13) 0.15845(2) 0.83812(3) 0.02607(10) Uani 1 1 d .
Br3 Br 0.321410(15) -0.09845(2) 0.67015(3) 0.03224(11) Uani 1 1 d .
B1 B 0.5000 0.5910(4) 0.7500 0.0301(15) Uani 1 2 d S
N1 N 0.48794(10) 0.21811(16) 1.05808(18) 0.0161(6) Uani 1 1 d .
N2 N 0.41192(10) 0.30768(16) 0.95952(18) 0.0163(6) Uani 1 1 d .
N3 N 0.50015(10) 0.10981(17) 0.91125(18) 0.0159(6) Uani 1 1 d .
O1 O 0.57481(8) 0.38163(14) 0.81064(15) 0.0192(5) Uani 1 1 d .
O2 O 0.51406(8) 0.28334(13) 0.89795(14) 0.0168(5) Uani 1 1 d .
O3 O 0.34839(8) -0.00891(14) 0.95208(16) 0.0219(6) Uani 1 1 d .
O4 O 0.40621(8) 0.13260(13) 0.97050(14) 0.0150(5) Uani 1 1 d .
O5 O 0.34444(9) 0.23500(14) 0.71235(16) 0.0242(6) Uani 1 1 d .
O6 O 0.43129(8) 0.21621(13) 0.82050(14) 0.0161(5) Uani 1 1 d .
F1 F 0.49121(9) 0.54115(15) 0.82157(15) 0.0452(6) Uani 1 1 d .
F2 F 0.54483(8) 0.64342(14) 0.76931(15) 0.0398(6) Uani 1 1 d .
C1 C 0.60883(14) 0.4333(2) 0.7593(2) 0.0260(8) Uani 1 1 d .
H1A H 0.6099 0.4923 0.7816 0.039 Uiso 1 1 calc R
H1B H 0.5943 0.4334 0.6987 0.039 Uiso 1 1 calc R
H1C H 0.6455 0.4093 0.7625 0.039 Uiso 1 1 calc R
C2 C 0.58947(12) 0.3740(2) 0.8968(2) 0.0153(7) Uani 1 1 d .
C3 C 0.63242(12) 0.4144(2) 0.9400(2) 0.0168(7) Uani 1 1 d .
H3 H 0.6556 0.4506 0.9093 0.020 Uiso 1 1 calc R
C4 C 0.64200(12) 0.4021(2) 1.0297(2) 0.0183(8) Uani 1 1 d .
C5 C 0.60996(12) 0.3517(2) 1.0761(2) 0.0202(8) Uani 1 1 d .
H5 H 0.6169 0.3450 1.1370 0.024 Uiso 1 1 calc R
C6 C 0.56591(12) 0.3090(2) 1.0320(2) 0.0181(8) Uani 1 1 d .
C7 C 0.55444(12) 0.3189(2) 0.9426(2) 0.0156(7) Uani 1 1 d .
C8 C 0.53039(13) 0.2598(2) 1.0846(2) 0.0180(7) Uani 1 1 d .
H8 H 0.5396 0.2585 1.1453 0.022 Uiso 1 1 calc R
C9 C 0.45593(13) 0.1793(2) 1.1250(2) 0.0224(8) Uani 1 1 d .
H9A H 0.4765 0.1817 1.1814 0.034 Uiso 1 1 calc R
H9B H 0.4479 0.1192 1.1099 0.034 Uiso 1 1 calc R
H9C H 0.4220 0.2112 1.1285 0.034 Uiso 1 1 calc R
C10 C 0.31946(14) -0.0861(2) 0.9309(3) 0.0280(9) Uani 1 1 d .
H10A H 0.2883 -0.0906 0.9668 0.042 Uiso 1 1 calc R
H10B H 0.3433 -0.1357 0.9420 0.042 Uiso 1 1 calc R
H10C H 0.3069 -0.0851 0.8694 0.042 Uiso 1 1 calc R
C11 C 0.32263(12) 0.0673(2) 0.9320(2) 0.0160(7) Uani 1 1 d .
C12 C 0.26960(12) 0.0731(2) 0.8998(2) 0.0196(8) Uani 1 1 d .
H12 H 0.2487 0.0226 0.8887 0.024 Uiso 1 1 calc R
C13 C 0.24703(12) 0.1546(2) 0.8838(2) 0.0196(8) Uani 1 1 d .
C14 C 0.27577(13) 0.2273(2) 0.8989(2) 0.0215(8) Uani 1 1 d .
H14 H 0.2591 0.2818 0.8891 0.026 Uiso 1 1 calc R
C15 C 0.33084(12) 0.2223(2) 0.9294(2) 0.0163(7) Uani 1 1 d .
C16 C 0.35527(12) 0.1421(2) 0.9447(2) 0.0163(7) Uani 1 1 d .
C17 C 0.36036(13) 0.3005(2) 0.9472(2) 0.0193(8) Uani 1 1 d .
H17 H 0.3398 0.3518 0.9502 0.023 Uiso 1 1 calc R
C18 C 0.43431(13) 0.3918(2) 0.9855(2) 0.0231(8) Uani 1 1 d .
H18A H 0.4050 0.4342 0.9857 0.035 Uiso 1 1 calc R
H18B H 0.4607 0.4098 0.9443 0.035 Uiso 1 1 calc R
H18C H 0.4522 0.3877 1.0439 0.035 Uiso 1 1 calc R
C19 C 0.29354(15) 0.2437(2) 0.6634(3) 0.0344(10) Uani 1 1 d .
H19A H 0.2972 0.2238 0.6038 0.052 Uiso 1 1 calc R
H19B H 0.2825 0.3043 0.6625 0.052 Uiso 1 1 calc R
H19C H 0.2662 0.2091 0.6905 0.052 Uiso 1 1 calc R
C20 C 0.36227(13) 0.1533(2) 0.7270(2) 0.0180(8) Uani 1 1 d .
C21 C 0.40957(12) 0.1470(2) 0.7849(2) 0.0161(7) Uani 1 1 d .
C22 C 0.43091(12) 0.0643(2) 0.8019(2) 0.0173(7) Uani 1 1 d .
C23 C 0.40549(13) -0.0098(2) 0.7658(2) 0.0207(8) Uani 1 1 d .
H23 H 0.4203 -0.0654 0.7771 0.025 Uiso 1 1 calc R
C24 C 0.35896(13) 0.0003(2) 0.7142(2) 0.0208(8) Uani 1 1 d .
C25 C 0.33774(13) 0.0807(2) 0.6935(2) 0.0211(8) Uani 1 1 d .
H25 H 0.3060 0.0854 0.6559 0.025 Uiso 1 1 calc R
C26 C 0.48035(13) 0.0552(2) 0.8564(2) 0.0181(8) Uani 1 1 d .
H26 H 0.5000 0.0032 0.8507 0.022 Uiso 1 1 calc R
C27 C 0.55293(12) 0.0912(2) 0.9550(2) 0.0224(8) Uani 1 1 d .
H27A H 0.5669 0.0371 0.9326 0.034 Uiso 1 1 calc R
H27B H 0.5492 0.0859 1.0177 0.034 Uiso 1 1 calc R
H27C H 0.5781 0.1380 0.9440 0.034 Uiso 1 1 calc R

loop_
_atom_site_aniso_label
_atom_site_aniso_U_11
_atom_site_aniso_U_22
_atom_site_aniso_U_33
_atom_site_aniso_U_23
_atom_site_aniso_U_13
_atom_site_aniso_U_12
Co1 0.0130(2) 0.0166(2) 0.0108(2) -0.0003(2) -0.00094(17) -0.00155(18)
Na1 0.0204(10) 0.0278(11) 0.0131(10) 0.000 -0.0025(8) 0.000
Br1 0.01790(18) 0.0290(2) 0.0266(2) -0.00322(17) -0.00593(14) -0.00560(15)
Br2 0.01447(18) 0.0303(2) 0.0326(2) -0.00020(18) -0.00471(14) 0.00134(15)
Br3 0.0299(2) 0.0277(2) 0.0386(3) -0.01442(19) -0.00200(17) -0.00777(17)
B1 0.031(4) 0.035(4) 0.025(4) 0.000 0.000(3) 0.000
N1 0.0166(14) 0.0186(15) 0.0128(15) 0.0010(13) -0.0004(11) 0.0009(12)
N2 0.0210(15) 0.0140(14) 0.0138(16) -0.0016(12) -0.0004(12) -0.0011(12)
N3 0.0134(14) 0.0196(15) 0.0147(16) 0.0034(13) -0.0004(11) -0.0005(12)
O1 0.0238(13) 0.0206(13) 0.0133(13) 0.0017(10) 0.0015(10) -0.0064(10)
O2 0.0158(11) 0.0215(12) 0.0124(13) 0.0018(11) -0.0035(9) -0.0068(10)
O3 0.0164(12) 0.0163(12) 0.0323(16) 0.0050(11) -0.0034(10) -0.0021(10)
O4 0.0109(11) 0.0188(12) 0.0151(13) 0.0035(10) -0.0011(9) -0.0010(9)
O5 0.0238(13) 0.0217(13) 0.0255(16) 0.0032(11) -0.0106(11) -0.0020(10)
O6 0.0180(12) 0.0180(12) 0.0118(13) 0.0004(10) -0.0027(9) -0.0053(10)
F1 0.0487(15) 0.0523(15) 0.0339(15) 0.0157(13) -0.0023(11) -0.0048(12)
F2 0.0374(13) 0.0455(14) 0.0356(15) 0.0018(12) -0.0060(10) -0.0078(11)
C1 0.030(2) 0.030(2) 0.018(2) 0.0047(17) 0.0032(15) -0.0108(17)
C2 0.0158(17) 0.0162(17) 0.0138(19) -0.0024(15) -0.0003(13) 0.0033(14)
C3 0.0159(17) 0.0145(17) 0.020(2) -0.0017(15) 0.0021(14) -0.0014(13)
C4 0.0141(17) 0.0193(18) 0.021(2) -0.0074(16) -0.0044(14) -0.0032(14)
C5 0.0174(18) 0.028(2) 0.0146(19) -0.0034(16) -0.0040(14) 0.0001(15)
C6 0.0165(17) 0.0205(18) 0.017(2) -0.0013(16) -0.0018(14) -0.0007(14)
C7 0.0162(17) 0.0161(17) 0.0143(19) -0.0007(15) -0.0007(13) 0.0022(14)
C8 0.0212(18) 0.0227(19) 0.0096(18) -0.0006(15) -0.0038(13) -0.0001(15)
C9 0.0257(19) 0.0277(19) 0.013(2) 0.0046(16) -0.0008(14) -0.0074(16)
C10 0.025(2) 0.0189(19) 0.039(3) 0.0049(18) -0.0024(16) -0.0031(16)
C11 0.0163(17) 0.0188(17) 0.0130(19) 0.0011(15) 0.0021(13) 0.0009(14)
C12 0.0154(18) 0.0259(19) 0.018(2) 0.0006(16) 0.0020(14) -0.0042(15)
C13 0.0120(17) 0.026(2) 0.020(2) 0.0007(16) -0.0023(13) 0.0014(15)
C14 0.0178(18) 0.0214(19) 0.025(2) 0.0031(17) 0.0015(15) 0.0104(15)
C15 0.0149(17) 0.0185(18) 0.0156(19) -0.0008(15) 0.0028(13) 0.0021(14)
C16 0.0147(17) 0.0249(19) 0.0094(18) 0.0001(15) 0.0025(13) 0.0009(15)
C17 0.0191(18) 0.0191(19) 0.019(2) -0.0001(15) -0.0003(14) 0.0035(14)
C18 0.0222(19) 0.0180(18) 0.028(2) -0.0059(17) -0.0042(15) -0.0016(15)
C19 0.033(2) 0.028(2) 0.040(3) 0.006(2) -0.0142(19) 0.0021(18)
C20 0.0178(17) 0.0211(19) 0.0151(19) 0.0007(15) 0.0015(14) -0.0026(15)
C21 0.0136(17) 0.0222(19) 0.0127(19) -0.0028(15) 0.0022(13) -0.0048(14)
C22 0.0166(17) 0.0204(18) 0.0152(19) -0.0029(15) 0.0030(13) -0.0027(14)
C23 0.0231(19) 0.0184(18) 0.021(2) -0.0044(16) 0.0055(15) 0.0015(15)
C24 0.0226(19) 0.0235(19) 0.016(2) -0.0090(16) 0.0021(14) -0.0080(15)
C25 0.0175(18) 0.032(2) 0.0138(19) -0.0019(17) 0.0002(14) -0.0042(16)
C26 0.0158(17) 0.0196(18) 0.019(2) 0.0002(16) 0.0052(14) 0.0034(15)
C27 0.0144(17) 0.030(2) 0.023(2) -0.0032(17) -0.0022(14) 0.0034(15)

loop_
_atom_type_symbol
_atom_type_description
_atom_type_scat_dispersion_real
_atom_type_scat_dispersion_imag
_atom_type_scat_source
C C 0.0033 0.0016 'International Tables Vol C Tables 4.2.6.8 and 6.1.1.4'
H H 0.0000 0.0000 'International Tables Vol C Tables 4.2.6.8 and 6.1.1.4'
B B 0.0013 0.0007 'International Tables Vol C Tables 4.2.6.8 and 6.1.1.4'
N N 0.0061 0.0033 'International Tables Vol C Tables 4.2.6.8 and 6.1.1.4'
O O 0.0106 0.0060 'International Tables Vol C Tables 4.2.6.8 and 6.1.1.4'
F F 0.0171 0.0103 'International Tables Vol C Tables 4.2.6.8 and 6.1.1.4'
Na Na 0.0362 0.0249 'International Tables Vol C Tables 4.2.6.8 and 6.1.1.4'
Co Co 0.3494 0.9721 'International Tables Vol C Tables 4.2.6.8 and 6.1.1.4'
Br Br -0.2901 2.4595 'International Tables Vol C Tables 4.2.6.8 and 6.1.1.4'

loop_
_geom_angle_atom_site_label_1
_geom_angle_atom_site_label_2
_geom_angle_atom_site_label_3
_geom_angle
_geom_angle_site_symmetry_1
_geom_angle_site_symmetry_3
O4 Co1 O2 174.04(10) . .
O4 Co1 O6 93.20(9) . .
O2 Co1 O6 83.46(9) . .
O4 Co1 N2 91.36(10) . .
O2 Co1 N2 93.38(10) . .
O6 Co1 N2 86.91(11) . .
O4 Co1 N1 90.39(10) . .
O2 Co1 N1 93.23(10) . .
O6 Co1 N1 175.15(10) . .
N2 Co1 N1 89.75(11) . .
O4 Co1 N3 84.50(10) . .
O2 Co1 N3 90.49(10) . .
O6 Co1 N3 88.98(10) . .
N2 Co1 N3 174.00(11) . .
N1 Co1 N3 94.61(11) . .
O4 Co1 Na1 136.67(7) . .
O2 Co1 Na1 39.46(7) . .
O6 Co1 Na1 44.12(6) . .
N2 Co1 Na1 92.91(9) . .
N1 Co1 Na1 132.69(8) . .
N3 Co1 Na1 87.16(8) . .
O2 Na1 O2 167.78(13) 2_656 .
O2 Na1 O1 120.63(8) 2_656 .
O2 Na1 O1 66.70(8) . .
O2 Na1 O1 66.70(8) 2_656 2_656
O2 Na1 O1 120.63(8) . 2_656
O1 Na1 O1 115.23(13) . 2_656
O2 Na1 O6 64.46(8) 2_656 2_656
O2 Na1 O6 108.60(8) . 2_656
O1 Na1 O6 84.97(7) . 2_656
O1 Na1 O6 130.72(7) 2_656 2_656
O2 Na1 O6 108.60(8) 2_656 .
O2 Na1 O6 64.46(8) . .
O1 Na1 O6 130.72(7) . .
O1 Na1 O6 84.97(7) 2_656 .
O6 Na1 O6 116.38(12) 2_656 .
O2 Na1 Co1 31.60(5) 2_656 2_656
O2 Na1 Co1 140.13(7) . 2_656
O1 Na1 Co1 106.29(6) . 2_656
O1 Na1 Co1 98.25(6) 2_656 2_656
O6 Na1 Co1 32.95(5) 2_656 2_656
O6 Na1 Co1 114.95(7) . 2_656
O2 Na1 Co1 140.13(7) 2_656 .
O2 Na1 Co1 31.60(5) . .
O1 Na1 Co1 98.25(6) . .
O1 Na1 Co1 106.29(6) 2_656 .
O6 Na1 Co1 114.95(7) 2_656 .
O6 Na1 Co1 32.95(5) . .
Co1 Na1 Co1 133.37(6) 2_656 .
F1 B1 F1 111.5(5) 2_656 .
F1 B1 F2 109.63(14) 2_656 .
F1 B1 F2 108.77(14) . .
F1 B1 F2 108.77(14) 2_656 2_656
F1 B1 F2 109.63(14) . 2_656
F2 B1 F2 108.4(5) . 2_656
C8 N1 C9 116.9(3) . .
C8 N1 Co1 125.2(2) . .
C9 N1 Co1 117.7(2) . .
C17 N2 C18 118.3(3) . .
C17 N2 Co1 121.0(2) . .
C18 N2 Co1 120.7(2) . .
C26 N3 C27 118.0(3) . .
C26 N3 Co1 120.2(2) . .
C27 N3 Co1 121.7(2) . .
C2 O1 C1 117.2(3) . .
C2 O1 Na1 119.15(18) . .
C1 O1 Na1 123.4(2) . .
C7 O2 Co1 128.2(2) . .
C7 O2 Na1 122.9(2) . .
Co1 O2 Na1 108.94(10) . .
C11 O3 C10 117.0(2) . .
C16 O4 Co1 121.3(2) . .
C20 O5 C19 116.2(3) . .
C21 O6 Co1 119.1(2) . .
C21 O6 Na1 121.79(19) . .
Co1 O6 Na1 102.93(9) . .
O1 C1 H1A 109.5 . .
O1 C1 H1B 109.5 . .
H1A C1 H1B 109.5 . .
O1 C1 H1C 109.5 . .
H1A C1 H1C 109.5 . .
H1B C1 H1C 109.5 . .
O1 C2 C3 125.9(3) . .
O1 C2 C7 113.6(3) . .
C3 C2 C7 120.5(3) . .
C2 C3 C4 119.7(3) . .
C2 C3 H3 120.2 . .
C4 C3 H3 120.2 . .
C5 C4 C3 122.1(3) . .
C5 C4 Br1 119.7(3) . .
C3 C4 Br1 118.1(2) . .
C4 C5 C6 118.6(3) . .
C4 C5 H5 120.7 . .
C6 C5 H5 120.7 . .
C7 C6 C5 121.7(3) . .
C7 C6 C8 121.1(3) . .
C5 C6 C8 117.1(3) . .
O2 C7 C6 125.2(3) . .
O2 C7 C2 117.5(3) . .
C6 C7 C2 117.3(3) . .
N1 C8 C6 127.1(3) . .
N1 C8 H8 116.5 . .
C6 C8 H8 116.5 . .
N1 C9 H9A 109.5 . .
N1 C9 H9B 109.5 . .
H9A C9 H9B 109.5 . .
N1 C9 H9C 109.5 . .
H9A C9 H9C 109.5 . .
H9B C9 H9C 109.5 . .
O3 C10 H10A 109.5 . .
O3 C10 H10B 109.5 . .
H10A C10 H10B 109.5 . .
O3 C10 H10C 109.5 . .
H10A C10 H10C 109.5 . .
H10B C10 H10C 109.5 . .
O3 C11 C12 123.9(3) . .
O3 C11 C16 115.0(3) . .
C12 C11 C16 121.1(3) . .
C11 C12 C13 118.9(3) . .
C11 C12 H12 120.5 . .
C13 C12 H12 120.5 . .
C14 C13 C12 121.8(3) . .
C14 C13 Br2 121.2(2) . .
C12 C13 Br2 117.0(2) . .
C13 C14 C15 119.9(3) . .
C13 C14 H14 120.1 . .
C15 C14 H14 120.1 . .
C16 C15 C14 120.2(3) . .
C16 C15 C17 120.8(3) . .
C14 C15 C17 119.0(3) . .
O4 C16 C15 123.4(3) . .
O4 C16 C11 118.6(3) . .
C15 C16 C11 117.9(3) . .
N2 C17 C15 126.3(3) . .
N2 C17 H17 116.8 . .
C15 C17 H17 116.8 . .
N2 C18 H18A 109.5 . .
N2 C18 H18B 109.5 . .
H18A C18 H18B 109.5 . .
N2 C18 H18C 109.5 . .
H18A C18 H18C 109.5 . .
H18B C18 H18C 109.5 . .
O5 C19 H19A 109.5 . .
O5 C19 H19B 109.5 . .
H19A C19 H19B 109.5 . .
O5 C19 H19C 109.5 . .
H19A C19 H19C 109.5 . .
H19B C19 H19C 109.5 . .
O5 C20 C25 125.2(3) . .
O5 C20 C21 114.4(3) . .
C25 C20 C21 120.4(3) . .
O6 C21 C22 122.2(3) . .
O6 C21 C20 120.3(3) . .
C22 C21 C20 117.5(3) . .
C21 C22 C23 121.3(3) . .
C21 C22 C26 119.5(3) . .
C23 C22 C26 119.2(3) . .
C24 C23 C22 118.3(3) . .
C24 C23 H23 120.9 . .
C22 C23 H23 120.9 . .
C23 C24 C25 122.1(3) . .
C23 C24 Br3 119.4(3) . .
C25 C24 Br3 118.5(3) . .
C20 C25 C24 120.3(3) . .
C20 C25 H25 119.9 . .
C24 C25 H25 119.9 . .
N3 C26 C22 126.5(3) . .
N3 C26 H26 116.7 . .
C22 C26 H26 116.7 . .
N3 C27 H27A 109.5 . .
N3 C27 H27B 109.5 . .
H27A C27 H27B 109.5 . .
N3 C27 H27C 109.5 . .
H27A C27 H27C 109.5 . .
H27B C27 H27C 109.5 . .

loop_
_geom_bond_atom_site_label_1
_geom_bond_atom_site_label_2
_geom_bond_distance
_geom_bond_site_symmetry_2
Co1 O4 1.886(2) .
Co1 O2 1.895(2) .
Co1 O6 1.909(2) .
Co1 N2 1.930(3) .
Co1 N1 1.934(3) .
Co1 N3 1.947(3) .
Co1 Na1 3.4207(11) .
Na1 O2 2.299(2) 2_656
Na1 O2 2.299(2) .
Na1 O1 2.395(2) .
Na1 O1 2.395(2) 2_656
Na1 O6 2.443(2) 2_656
Na1 O6 2.443(2) .
Na1 Co1 3.4207(11) 2_656
Br1 C4 1.905(3) .
Br2 C13 1.906(3) .
Br3 C24 1.898(3) .
B1 F1 1.376(4) 2_656
B1 F1 1.376(4) .
B1 F2 1.395(4) .
B1 F2 1.395(4) 2_656
N1 C8 1.281(4) .
N1 C9 1.470(4) .
N2 C17 1.285(4) .
N2 C18 1.467(4) .
N3 C26 1.275(4) .
N3 C27 1.462(4) .
O1 C2 1.359(4) .
O1 C1 1.437(4) .
O2 C7 1.301(4) .
O3 C11 1.371(4) .
O3 C10 1.425(4) .
O4 C16 1.307(4) .
O5 C20 1.358(4) .
O5 C19 1.434(4) .
O6 C21 1.308(4) .
C1 H1A 0.9800 .
C1 H1B 0.9800 .
C1 H1C 0.9800 .
C2 C3 1.372(4) .
C2 C7 1.436(4) .
C3 C4 1.402(5) .
C3 H3 0.9500 .
C4 C5 1.352(5) .
C5 C6 1.413(4) .
C5 H5 0.9500 .
C6 C7 1.398(5) .
C6 C8 1.452(5) .
C8 H8 0.9500 .
C9 H9A 0.9800 .
C9 H9B 0.9800 .
C9 H9C 0.9800 .
C10 H10A 0.9800 .
C10 H10B 0.9800 .
C10 H10C 0.9800 .
C11 C12 1.378(4) .
C11 C16 1.423(4) .
C12 C13 1.401(4) .
C12 H12 0.9500 .
C13 C14 1.348(5) .
C14 C15 1.417(4) .
C14 H14 0.9500 .
C15 C16 1.399(4) .
C15 C17 1.436(4) .
C17 H17 0.9500 .
C18 H18A 0.9800 .
C18 H18B 0.9800 .
C18 H18C 0.9800 .
C19 H19A 0.9800 .
C19 H19B 0.9800 .
C19 H19C 0.9800 .
C20 C25 1.368(5) .
C20 C21 1.432(5) .
C21 C22 1.407(5) .
C22 C23 1.411(5) .
C22 C26 1.448(5) .
C23 C24 1.368(5) .
C23 H23 0.9500 .
C24 C25 1.384(5) .
C25 H25 0.9500 .
C26 H26 0.9500 .
C27 H27A 0.9800 .
C27 H27B 0.9800 .
C27 H27C 0.9800 .
